data_4310280
loop_
_publ_author_name
'St\'ephane Cordier'
'Nikola\"i G. Naumov'
'Diala Salloum'
'Fr\'ed\'eric Paul'
'Christiane Perrin'

_publ_contact_author_address
;
LCSIM UMR 6511 CNRS - Universit\'e de Rennes 1, Institut de Chimie
de Rennes, B\^at. 10A, Campus de Beaulieu, Avenue du G\'en\'eral Leclerc,
35042 Rennes, France
;
_publ_contact_author_email christiane.perrin@univ-rennes1.fr
_publ_contact_author_fax 33299635704
_publ_contact_author_name 'Perrin, Christiane'
_publ_contact_author_phone 33223236253
_publ_section_title
;
 Synthesis and Characterization of Mo6 Chalcobromides and
 Cyano-Substituted Compounds Built from a Novel [(Mo6Bri6Yi2)La6]n-
 Discrete Cluster Unit (Yi= S or Se and La= Br or CN)
;
_journal_name_full 'Inorganic Chemistry'
_journal_page_first 219
_journal_page_last 226
_journal_paper_doi 10.1021/ic034443q
_journal_volume 43
_journal_year 2004
_chemical_formula_moiety 'Br14 Cs4 Mo6 S2'
_chemical_formula_structural 'CS4 MO6 BR14 S2'
_chemical_formula_sum 'Br12 Cs4 Mo6 S2'
_chemical_formula_weight 2130.32
_space_group_IT_number 61
_symmetry_cell_setting orthorhombic
_symmetry_space_group_name_Hall '-P 2ac 2ab'
_symmetry_space_group_name_H-M 'P b c a'
_audit_conform_dict_location ftp://ftp.iucr.org/pub/cif_core.dic
_audit_conform_dict_name cif_core.dic
_audit_conform_dict_version 2.2
_audit_creation_date 2002-05-16
_audit_creation_method 'WinGX routine CIF_UPDATE'
_cell_angle_alpha 90.000(5)
_cell_angle_beta 90.000(5)
_cell_angle_gamma 90.000(5)
_cell_formula_units_Z 8
_cell_length_a 11.511(5)
_cell_length_b 18.772(5)
_cell_length_c 28.381(5)
_cell_measurement_reflns_used 68464
_cell_measurement_temperature 293(2)
_cell_measurement_theta_max 27.485
_cell_measurement_theta_min 0.998
_cell_volume 6133(3)
_computing_cell_refinement 'HKL Scalepack (Otwinowski & Minor 1997)'
_computing_data_collection 'Collect (Nonius BV, 1997-2000)'
_computing_data_reduction 'HKL Denzo and Scalepack (Otwinowski & Minor 1997)'
_computing_molecular_graphics 'Ortep-3 for Windows (Farrugia, 1997)'
_computing_publication_material 'WinGX publication routines (Farrugia, 1999)'
_computing_structure_refinement 'SHELXL-97 (Sheldrick, 1997)'
_computing_structure_solution 'SHELXS-97 (Sheldrick, 1990)'
_diffrn_measured_fraction_theta_full 0.91
_diffrn_measured_fraction_theta_max 0.91
_diffrn_measurement_device '95mm CCD camera on \k-goniostat'
_diffrn_measurement_device_type KappaCCD
_diffrn_measurement_method 'CCD rotation images, thick slices'
_diffrn_radiation_monochromator 'horizonally mounted graphite crystal'
_diffrn_radiation_probe x-ray
_diffrn_radiation_type MoK\a
_diffrn_radiation_wavelength 0.71069
_diffrn_reflns_av_R_equivalents 0.2336
_diffrn_reflns_limit_h_max 14
_diffrn_reflns_limit_h_min -14
_diffrn_reflns_limit_k_max 24
_diffrn_reflns_limit_k_min -24
_diffrn_reflns_limit_l_max 36
_diffrn_reflns_limit_l_min -34
_diffrn_reflns_number 101237
_diffrn_reflns_theta_full 27.5
_diffrn_reflns_theta_max 27.5
_diffrn_reflns_theta_min 1.43
_exptl_absorpt_coefficient_mu 22.826
_exptl_absorpt_correction_T_max 0.5182
_exptl_absorpt_correction_T_min 0.3747
_exptl_absorpt_correction_type analytical
_exptl_absorpt_process_details
;
(see. N.W. Alcock (1970). Cryst. Computing, p271)
;
_exptl_crystal_colour red
_exptl_crystal_density_diffrn 4.615
_exptl_crystal_density_method 'not measured'
_exptl_crystal_description prism
_exptl_crystal_F_000 7392
_exptl_crystal_size_max 0.027
_exptl_crystal_size_mid 0.02
_exptl_crystal_size_min 0.02
_refine_diff_density_max 2.197
_refine_diff_density_min -2.013
_refine_ls_extinction_method none
_refine_ls_goodness_of_fit_ref 0.953
_refine_ls_hydrogen_treatment mixed
_refine_ls_matrix_type full
_refine_ls_number_parameters 225
_refine_ls_number_reflns 7040
_refine_ls_number_restraints 0
_refine_ls_restrained_S_all 0.953
_refine_ls_R_factor_gt 0.0564
_refine_ls_shift/su_max 0.001
_refine_ls_structure_factor_coef Fsqd
_refine_ls_weighting_details
;
'calc w=1/[\s^2^(Fo^2^)+(0.0682P)^2^+0.0000P] where P=(Fo^2^+2Fc^2^)/3'
;
_refine_ls_weighting_scheme calc
_refine_ls_wR_factor_ref 0.1536
_reflns_number_gt 3230
_reflns_number_total 7040
_reflns_threshold_expression >2sigma(I)
_cod_data_source_file ic034443qsi20030428_044710_1.cif
_cod_data_source_block anal
_cod_database_code 4310280

loop_
_symmetry_equiv_pos_as_xyz
'x, y, z'
'-x+1/2, -y, z+1/2'
'x+1/2, -y+1/2, -z'
'-x, y+1/2, -z+1/2'
'-x, -y, -z'
'x-1/2, y, -z-1/2'
'-x-1/2, y-1/2, z'
'x, -y-1/2, z-1/2'

loop_
_atom_site_label
_atom_site_type_symbol
_atom_site_fract_x
_atom_site_fract_y
_atom_site_fract_z
_atom_site_U_iso_or_equiv
_atom_site_adp_type
_atom_site_occupancy
_atom_site_calc_flag
_atom_site_refinement_flags
_atom_site_disorder_group
_atom_site_disorder_assembly
Mo1 Mo 0.74278(10) 0.71482(7) 0.34983(4) 0.0284(3) Uani 1 d . . .
Mo2 Mo 0.75452(10) 0.59195(7) 0.39362(4) 0.0279(3) Uani 1 d . . .
Mo3 Mo 0.85992(10) 0.60844(7) 0.31179(4) 0.0263(3) Uani 1 d . . .
Mo4 Mo 0.86672(10) 0.70173(7) 0.42734(4) 0.0276(3) Uani 1 d . . .
Mo5 Mo 0.97235(10) 0.71971(7) 0.34629(4) 0.0279(3) Uani 1 d . . .
Mo6 Mo 0.98268(10) 0.59619(7) 0.38941(4) 0.0281(3) Uani 1 d . . .
Br1 Br 0.56644(15) 0.79795(10) 0.32669(6) 0.0560(5) Uani 1 d . . .
Br2 Br 0.59736(16) 0.50649(10) 0.43164(7) 0.0609(6) Uani 1 d . . .
Br3 Br 0.85872(13) 0.53614(9) 0.23109(5) 0.0373(4) Uani 1 d . . .
Br4 Br 0.86969(14) 0.76790(10) 0.50985(5) 0.0535(5) Uani 1 d . . .
Br5 Br 1.12990(15) 0.81472(10) 0.31894(6) 0.0541(5) Uani 1 d . . .
Br6 Br 1.15525(15) 0.51196(11) 0.41571(7) 0.0602(5) Uani 1 d . . .
Br7 Br 0.84751(14) 0.73049(9) 0.26858(5) 0.0362(6) Uani 0.908(9) d P . .
S7 S 0.84751(14) 0.73049(9) 0.26858(5) 0.0362(6) Uani 0.092(9) d P . .
Br8 Br 0.63446(13) 0.60366(9) 0.31580(5) 0.0348(7) Uani 0.880(9) d P . .
S8 S 0.63446(13) 0.60366(9) 0.31580(5) 0.0348(7) Uani 0.120(9) d P . .
Br9 Br 0.64193(15) 0.69780(11) 0.43044(6) 0.0390(8) Uani 0.684(10) d P . .
S9 S 0.64193(15) 0.69780(11) 0.43044(6) 0.0390(8) Uani 0.316(10) d P . .
Br10 Br 0.85371(14) 0.82508(9) 0.38253(6) 0.0379(7) Uani 0.848(10) d P . .
S10 S 0.85371(14) 0.82508(9) 0.38253(6) 0.0379(7) Uani 0.152(10) d P . .
Br11 Br 1.08830(19) 0.70432(13) 0.42282(8) 0.0445(10) Uani 0.504(10) d P . .
S11 S 1.08830(19) 0.70432(13) 0.42282(8) 0.0445(10) Uani 0.496(10) d P . .
Br12 Br 0.8790(2) 0.57974(14) 0.46781(8) 0.0473(10) Uani 0.497(10) d P . .
S12 S 0.8790(2) 0.57974(14) 0.46781(8) 0.0473(10) Uani 0.503(10) d P . .
Br13 Br 0.86815(14) 0.48586(9) 0.35510(6) 0.0382(7) Uani 0.891(10) d P . .
S13 S 0.86815(14) 0.48586(9) 0.35510(6) 0.0382(7) Uani 0.109(10) d P . .
Br14 Br 1.08569(13) 0.61522(9) 0.30782(5) 0.0347(6) Uani 0.891(9) d P . .
S14 S 1.08569(13) 0.61522(9) 0.30782(5) 0.0347(6) Uani 0.109(9) d P . .
Cs1 Cs 1.36071(10) 0.65929(8) 0.36985(4) 0.0721(4) Uani 1 d . . .
Cs2 Cs 1.13058(9) 0.88498(6) 0.45173(4) 0.0601(4) Uani 1 d . . .
Cs3 Cs 0.39073(12) 0.91934(7) 0.25622(7) 0.1003(6) Uani 1 d . . .
Cs4 Cs 1.12452(14) 0.61484(8) 0.53575(5) 0.0947(5) Uani 1 d . . .

loop_
_atom_site_aniso_label
_atom_site_aniso_U_11
_atom_site_aniso_U_22
_atom_site_aniso_U_33
_atom_site_aniso_U_23
_atom_site_aniso_U_13
_atom_site_aniso_U_12
Mo1 0.0262(7) 0.0292(8) 0.0297(7) -0.0027(6) -0.0027(6) 0.0028(6)
Mo2 0.0257(7) 0.0295(8) 0.0285(7) -0.0018(6) 0.0036(5) -0.0037(6)
Mo3 0.0258(7) 0.0272(7) 0.0258(7) -0.0026(5) 0.0017(5) -0.0018(6)
Mo4 0.0250(7) 0.0324(8) 0.0254(6) -0.0050(6) -0.0001(6) 0.0009(6)
Mo5 0.0253(7) 0.0295(8) 0.0288(7) -0.0009(6) 0.0019(5) -0.0041(6)
Mo6 0.0250(7) 0.0313(8) 0.0281(7) 0.0011(6) 0.0002(6) 0.0024(6)
Br1 0.0487(11) 0.0472(12) 0.0721(12) -0.0025(10) -0.0194(10) 0.0145(9)
Br2 0.0622(12) 0.0499(12) 0.0707(13) -0.0043(10) 0.0259(10) -0.0224(10)
Br3 0.0396(9) 0.0404(10) 0.0318(8) -0.0078(7) 0.0011(7) -0.0003(8)
Br4 0.0436(10) 0.0786(14) 0.0384(9) -0.0239(9) -0.0038(8) 0.0011(9)
Br5 0.0540(11) 0.0514(12) 0.0569(11) -0.0010(9) 0.0166(9) -0.0215(9)
Br6 0.0506(11) 0.0664(14) 0.0637(12) 0.0161(10) -0.0018(9) 0.0250(10)
Br7 0.0452(11) 0.0344(11) 0.0290(9) 0.0054(7) -0.0020(7) 0.0001(8)
S7 0.0452(11) 0.0344(11) 0.0290(9) 0.0054(7) -0.0020(7) 0.0001(8)
Br8 0.0265(10) 0.0410(12) 0.0369(10) -0.0099(8) -0.0029(7) -0.0017(8)
S8 0.0265(10) 0.0410(12) 0.0369(10) -0.0099(8) -0.0029(7) -0.0017(8)
Br9 0.0317(12) 0.0452(14) 0.0400(13) -0.0083(9) 0.0018(9) -0.0018(9)
S9 0.0317(12) 0.0452(14) 0.0400(13) -0.0083(9) 0.0018(9) -0.0018(9)
Br10 0.0359(11) 0.0342(12) 0.0435(12) -0.0085(8) 0.0007(8) -0.0021(8)
S10 0.0359(11) 0.0342(12) 0.0435(12) -0.0085(8) 0.0007(8) -0.0021(8)
Br11 0.0383(15) 0.0535(18) 0.0417(15) -0.0020(12) 0.0028(11) 0.0006(12)
S11 0.0383(15) 0.0535(18) 0.0417(15) -0.0020(12) 0.0028(11) 0.0006(12)
Br12 0.0438(17) 0.0595(19) 0.0385(15) -0.0009(12) 0.0077(11) 0.0000(12)
S12 0.0438(17) 0.0595(19) 0.0385(15) -0.0009(12) 0.0077(11) 0.0000(12)
Br13 0.0450(12) 0.0311(11) 0.0385(11) -0.0001(7) 0.0048(8) 0.0015(8)
S13 0.0450(12) 0.0311(11) 0.0385(11) -0.0001(7) 0.0048(8) 0.0015(8)
Br14 0.0281(10) 0.0435(12) 0.0325(10) -0.0042(8) 0.0047(7) -0.0004(8)
S14 0.0281(10) 0.0435(12) 0.0325(10) -0.0042(8) 0.0047(7) -0.0004(8)
Cs1 0.0475(7) 0.1039(11) 0.0650(8) -0.0332(8) 0.0106(6) -0.0168(7)
Cs2 0.0501(7) 0.0534(8) 0.0769(8) 0.0037(6) -0.0100(6) -0.0033(6)
Cs3 0.0643(9) 0.0454(9) 0.1914(18) 0.0087(10) -0.0003(10) 0.0063(7)
Cs4 0.1172(13) 0.0847(11) 0.0823(10) 0.0203(8) -0.0395(9) -0.0259(9)

loop_
_atom_type_symbol
_atom_type_description
_atom_type_scat_dispersion_real
_atom_type_scat_dispersion_imag
_atom_type_scat_source
S S 0.1246 0.1234 'International Tables Vol C Tables 4.2.6.8 and 6.1.1.4'
Br Br -0.2901 2.4595 'International Tables Vol C Tables 4.2.6.8 and 6.1.1.4'
Mo Mo -1.6832 0.6857 'International Tables Vol C Tables 4.2.6.8 and 6.1.1.4'
Cs Cs -0.368 2.1192 'International Tables Vol C Tables 4.2.6.8 and 6.1.1.4'

loop_
_geom_angle_atom_site_label_1
_geom_angle_atom_site_label_2
_geom_angle_atom_site_label_3
_geom_angle
_geom_angle_site_symmetry_1
_geom_angle_site_symmetry_3
_geom_angle_publ_flag
Br9 Mo1 Br10 90.17(7) . . ?
Br9 Mo1 Br8 90.81(7) . . ?
Br10 Mo1 Br8 178.91(7) . . ?
Br9 Mo1 Br7 179.05(8) . . ?
Br10 Mo1 Br7 89.93(6) . . ?
Br8 Mo1 Br7 89.07(6) . . ?
Br9 Mo1 Mo2 59.69(6) . . ?
Br10 Mo1 Mo2 120.32(7) . . ?
Br8 Mo1 Mo2 59.87(5) . . ?
Br7 Mo1 Mo2 119.48(6) . . ?
Br9 Mo1 Mo4 59.51(6) . . ?
Br10 Mo1 Mo4 60.70(5) . . ?
Br8 Mo1 Mo4 119.49(7) . . ?
Br7 Mo1 Mo4 119.78(7) . . ?
Mo2 Mo1 Mo4 59.63(5) . . ?
Br9 Mo1 Mo3 119.85(7) . . ?
Br10 Mo1 Mo3 119.78(7) . . ?
Br8 Mo1 Mo3 59.27(6) . . ?
Br7 Mo1 Mo3 59.32(5) . . ?
Mo2 Mo1 Mo3 60.16(5) . . ?
Mo4 Mo1 Mo3 89.67(5) . . ?
Br9 Mo1 Br1 87.02(7) . . ?
Br10 Mo1 Br1 89.77(7) . . ?
Br8 Mo1 Br1 90.75(7) . . ?
Br7 Mo1 Br1 93.92(7) . . ?
Mo2 Mo1 Br1 132.55(7) . . ?
Mo4 Mo1 Br1 132.74(7) . . ?
Mo3 Mo1 Br1 137.49(7) . . ?
Br12 Mo2 Br9 90.97(8) . . ?
Br12 Mo2 Mo4 59.49(7) . . ?
Br9 Mo2 Mo4 59.67(6) . . ?
Br12 Mo2 Br8 177.78(8) . . ?
Br9 Mo2 Br8 90.68(7) . . ?
Mo4 Mo2 Br8 120.28(7) . . ?
Br12 Mo2 Br13 89.75(8) . . ?
Br9 Mo2 Br13 179.11(8) . . ?
Mo4 Mo2 Br13 120.34(7) . . ?
Br8 Mo2 Br13 88.59(6) . . ?
Br12 Mo2 Mo1 119.85(8) . . ?
Br9 Mo2 Mo1 59.42(6) . . ?
Mo4 Mo2 Mo1 60.38(5) . . ?
Br8 Mo2 Mo1 59.92(5) . . ?
Br13 Mo2 Mo1 119.74(6) . . ?
Br12 Mo2 Mo6 58.71(6) . . ?
Br9 Mo2 Mo6 119.62(7) . . ?
Mo4 Mo2 Mo6 59.96(5) . . ?
Br8 Mo2 Mo6 119.13(6) . . ?
Br13 Mo2 Mo6 60.39(5) . . ?
Mo1 Mo2 Mo6 90.19(5) . . ?
Br12 Mo2 Mo3 118.53(7) . . ?
Br9 Mo2 Mo3 119.66(7) . . ?
Mo4 Mo2 Mo3 90.15(5) . . ?
Br8 Mo2 Mo3 59.32(5) . . ?
Br13 Mo2 Mo3 59.51(5) . . ?
Mo1 Mo2 Mo3 60.24(5) . . ?
Mo6 Mo2 Mo3 59.82(4) . . ?
Br8 Mo3 Br7 89.78(6) . . ?
Br8 Mo3 Br14 179.17(8) . . ?
Br7 Mo3 Br14 89.50(6) . . ?
Br8 Mo3 Br13 89.15(6) . . ?
Br7 Mo3 Br13 178.93(7) . . ?
Br14 Mo3 Br13 91.56(6) . . ?
Br8 Mo3 Mo6 119.83(6) . . ?
Br7 Mo3 Mo6 120.11(6) . . ?
Br14 Mo3 Mo6 60.26(5) . . ?
Br13 Mo3 Mo6 60.57(5) . . ?
Br8 Mo3 Mo2 59.89(5) . . ?
Br7 Mo3 Mo2 119.52(6) . . ?
Br14 Mo3 Mo2 120.18(6) . . ?
Br13 Mo3 Mo2 59.93(5) . . ?
Mo6 Mo3 Mo2 59.94(5) . . ?
Br8 Mo3 Mo1 59.89(5) . . ?
Br7 Mo3 Mo1 59.92(5) . . ?
Br14 Mo3 Mo1 119.36(7) . . ?
Br13 Mo3 Mo1 119.52(6) . . ?
Mo6 Mo3 Mo1 89.89(5) . . ?
Mo2 Mo3 Mo1 59.60(5) . . ?
Br8 Mo3 Mo5 119.97(6) . . ?
Br7 Mo3 Mo5 60.40(5) . . ?
Br14 Mo3 Mo5 59.28(5) . . ?
Br13 Mo3 Mo5 120.27(6) . . ?
Mo6 Mo3 Mo5 59.71(5) . . ?
Mo2 Mo3 Mo5 89.53(5) . . ?
Mo1 Mo3 Mo5 60.08(5) . . ?
Br11 Mo4 Br12 89.10(8) . . ?
Br11 Mo4 Br9 178.92(8) . . ?
Br12 Mo4 Br9 90.83(8) . . ?
Br11 Mo4 Mo2 119.35(8) . . ?
Br12 Mo4 Mo2 59.17(7) . . ?
Br9 Mo4 Mo2 59.75(6) . . ?
Br11 Mo4 Mo6 59.01(7) . . ?
Br12 Mo4 Mo6 58.73(6) . . ?
Br9 Mo4 Mo6 120.09(7) . . ?
Mo2 Mo4 Mo6 60.34(5) . . ?
Br11 Mo4 Mo5 59.39(6) . . ?
Br12 Mo4 Mo5 118.80(7) . . ?
Br9 Mo4 Mo5 119.76(7) . . ?
Mo2 Mo4 Mo5 90.54(5) . . ?
Mo6 Mo4 Mo5 60.06(5) . . ?
Br11 Mo4 Mo1 119.82(7) . . ?
Br12 Mo4 Mo1 119.15(8) . . ?
Br9 Mo4 Mo1 59.32(6) . . ?
Mo2 Mo4 Mo1 60.00(5) . . ?
Mo6 Mo4 Mo1 90.19(5) . . ?
Mo5 Mo4 Mo1 60.44(5) . . ?
Br11 Mo4 Br10 90.90(8) . . ?
Br12 Mo4 Br10 177.86(8) . . ?
Br9 Mo4 Br10 89.12(7) . . ?
Mo2 Mo4 Br10 119.08(6) . . ?
Mo6 Mo4 Br10 119.54(6) . . ?
Mo5 Mo4 Br10 59.49(5) . . ?
Mo1 Mo4 Br10 59.08(5) . . ?
Br11 Mo5 Br14 90.55(7) . . ?
Br11 Mo5 Br10 91.37(8) . . ?
Br14 Mo5 Br10 178.07(7) . . ?
Br11 Mo5 Mo4 58.96(7) . . ?
Br14 Mo5 Mo4 120.29(7) . . ?
Br10 Mo5 Mo4 60.68(6) . . ?
Br11 Mo5 Mo6 58.81(7) . . ?
Br14 Mo5 Mo6 60.39(5) . . ?
Br10 Mo5 Mo6 120.57(7) . . ?
Mo4 Mo5 Mo6 59.90(5) . . ?
Br11 Mo5 Br7 177.44(8) . . ?
Br14 Mo5 Br7 88.86(6) . . ?
Br10 Mo5 Br7 89.22(7) . . ?
Mo4 Mo5 Br7 119.34(7) . . ?
Mo6 Mo5 Br7 118.81(6) . . ?
Br11 Mo5 Mo3 118.62(8) . . ?
Br14 Mo5 Mo3 59.58(6) . . ?
Br10 Mo5 Mo3 119.18(7) . . ?
Mo4 Mo5 Mo3 89.78(5) . . ?
Mo6 Mo5 Mo3 59.81(5) . . ?
Br7 Mo5 Mo3 59.00(5) . . ?
Br11 Mo5 Mo1 118.91(7) . . ?
Br14 Mo5 Mo1 119.45(7) . . ?
Br10 Mo5 Mo1 59.31(5) . . ?
Mo4 Mo5 Mo1 59.96(4) . . ?
Mo6 Mo5 Mo1 89.83(5) . . ?
Br7 Mo5 Mo1 59.39(5) . . ?
Mo3 Mo5 Mo1 59.87(5) . . ?
Br12 Mo6 Br11 89.71(8) . . ?
Br12 Mo6 Mo4 59.56(7) . . ?
Br11 Mo6 Mo4 59.21(7) . . ?
Br12 Mo6 Mo5 119.60(8) . . ?
Br11 Mo6 Mo5 59.44(7) . . ?
Mo4 Mo6 Mo5 60.03(5) . . ?
Br12 Mo6 Br14 178.63(8) . . ?
Br11 Mo6 Br14 90.25(7) . . ?
Mo4 Mo6 Br14 119.31(7) . . ?
Mo5 Mo6 Br14 59.28(5) . . ?
Br12 Mo6 Mo3 119.46(8) . . ?
Br11 Mo6 Mo3 119.92(8) . . ?
Mo4 Mo6 Mo3 90.25(5) . . ?
Mo5 Mo6 Mo3 60.48(5) . . ?
Br14 Mo6 Mo3 59.44(5) . . ?
Br12 Mo6 Mo2 59.21(6) . . ?
Br11 Mo6 Mo2 118.91(7) . . ?
Mo4 Mo6 Mo2 59.71(5) . . ?
Mo5 Mo6 Mo2 90.15(5) . . ?
Br14 Mo6 Mo2 119.67(6) . . ?
Mo3 Mo6 Mo2 60.24(5) . . ?
Br12 Mo6 Br13 89.61(8) . . ?
Br11 Mo6 Br13 178.54(8) . . ?
Mo4 Mo6 Br13 119.35(7) . . ?
Mo5 Mo6 Br13 119.88(6) . . ?
Br14 Mo6 Br13 90.40(6) . . ?
Mo3 Mo6 Br13 59.40(5) . . ?
Mo2 Mo6 Br13 59.64(5) . . ?
Mo1 Br1 Cs3 158.69(8) . . ?
Mo1 Br1 Cs1 89.66(7) . 1_455 ?
Cs3 Br1 Cs1 105.33(6) . 1_455 ?
Mo1 Br1 Cs4 83.07(5) . 3_466 ?
Cs3 Br1 Cs4 110.34(6) . 3_466 ?
Cs1 Br1 Cs4 93.81(5) 1_455 3_466 ?
Mo2 Br2 Cs2 165.26(8) . 7_755 ?
Mo2 Br2 Cs2 87.84(6) . 3_466 ?
Cs2 Br2 Cs2 105.87(5) 7_755 3_466 ?
Mo2 Br2 Cs4 83.88(6) . 5_766 ?
Cs2 Br2 Cs4 100.85(6) 7_755 5_766 ?
Cs2 Br2 Cs4 91.28(5) 3_466 5_766 ?
Mo3 Br3 Cs3 103.10(6) . 4_645 ?
Mo3 Br3 Cs1 110.45(6) . 6_556 ?
Cs3 Br3 Cs1 117.47(5) 4_645 6_556 ?
Mo3 Br3 Cs3 97.61(6) . 7_755 ?
Cs3 Br3 Cs3 103.89(6) 4_645 7_755 ?
Cs1 Br3 Cs3 121.22(5) 6_556 7_755 ?
Mo4 Br4 Cs1 173.44(8) . 3_466 ?
Mo4 Br4 Cs4 87.77(6) . 3_466 ?
Cs1 Br4 Cs4 94.58(5) 3_466 3_466 ?
Mo4 Br4 Cs2 84.52(5) . . ?
Cs1 Br4 Cs2 101.31(5) 3_466 . ?
Cs4 Br4 Cs2 95.57(6) 3_466 . ?
Mo4 Br4 Cs2 84.20(6) . 3_466 ?
Cs1 Br4 Cs2 89.68(5) 3_466 3_466 ?
Cs4 Br4 Cs2 89.86(5) 3_466 3_466 ?
Cs2 Br4 Cs2 167.28(5) . 3_466 ?
Mo4 Br4 Cs4 80.91(5) . . ?
Cs1 Br4 Cs4 96.44(5) 3_466 . ?
Cs4 Br4 Cs4 168.45(5) 3_466 . ?
Cs2 Br4 Cs4 85.67(5) . . ?
Cs2 Br4 Cs4 86.75(5) 3_466 . ?
Mo5 Br5 Cs2 86.98(5) . . ?
Mo5 Br5 Cs3 90.89(6) . 6_656 ?
Cs2 Br5 Cs3 110.04(5) . 6_656 ?
Mo5 Br5 Cs3 165.89(7) . 1_655 ?
Cs2 Br5 Cs3 104.84(5) . 1_655 ?
Cs3 Br5 Cs3 92.19(5) 6_656 1_655 ?
Mo5 Br5 Cs1 82.25(6) . . ?
Cs2 Br5 Cs1 84.46(4) . . ?
Cs3 Br5 Cs1 163.70(6) 6_656 . ?
Cs3 Br5 Cs1 91.11(5) 1_655 . ?
Mo6 Br6 Cs2 174.71(8) . 7_855 ?
Mo6 Br6 Cs1 86.37(7) . . ?
Cs2 Br6 Cs1 98.70(6) 7_855 . ?
Mo6 Br6 Cs4 83.30(6) . . ?
Cs2 Br6 Cs4 98.15(5) 7_855 . ?
Cs1 Br6 Cs4 89.73(5) . . ?
Mo6 Br6 Cs4 81.77(6) . 5_766 ?
Cs2 Br6 Cs4 93.24(6) 7_855 5_766 ?
Cs1 Br6 Cs4 167.72(6) . 5_766 ?
Cs4 Br6 Cs4 85.75(5) . 5_766 ?
Mo3 Br7 Mo1 60.75(5) . . ?
Mo3 Br7 Mo5 60.59(5) . . ?
Mo1 Br7 Mo5 60.42(5) . . ?
Mo3 Br7 Cs3 159.85(7) . 6_656 ?
Mo1 Br7 Cs3 109.99(6) . 6_656 ?
Mo5 Br7 Cs3 99.29(6) . 6_656 ?
Mo3 Br7 Cs1 99.23(6) . 6_556 ?
Mo1 Br7 Cs1 144.47(6) . 6_556 ?
Mo5 Br7 Cs1 138.22(6) . 6_556 ?
Cs3 Br7 Cs1 97.19(5) 6_656 6_556 ?
Mo3 Br8 Mo2 60.80(5) . . ?
Mo3 Br8 Mo1 60.84(5) . . ?
Mo2 Br8 Mo1 60.21(5) . . ?
Mo3 Br8 Cs1 150.32(7) . 1_455 ?
Mo2 Br8 Cs1 97.18(6) . 1_455 ?
Mo1 Br8 Cs1 91.60(6) . 1_455 ?
Mo3 Br8 Cs3 94.55(5) . 4_645 ?
Mo2 Br8 Cs3 113.23(6) . 4_645 ?
Mo1 Br8 Cs3 155.06(6) . 4_645 ?
Cs1 Br8 Cs3 113.33(5) 1_455 4_645 ?
Mo1 Br9 Mo4 61.17(5) . . ?
Mo1 Br9 Mo2 60.89(6) . . ?
Mo4 Br9 Mo2 60.57(6) . . ?
Mo1 Br9 Cs4 97.94(7) . 3_466 ?
Mo4 Br9 Cs4 92.08(6) . 3_466 ?
Mo2 Br9 Cs4 150.67(8) . 3_466 ?
Mo1 Br9 Cs2 150.45(8) . 3_466 ?
Mo4 Br9 Cs2 94.48(6) . 3_466 ?
Mo2 Br9 Cs2 93.45(7) . 3_466 ?
Cs4 Br9 Cs2 99.53(5) 3_466 3_466 ?
Mo1 Br9 Cs1 90.33(6) . 1_455 ?
Mo4 Br9 Cs1 148.81(7) . 1_455 ?
Mo2 Br9 Cs1 95.70(6) . 1_455 ?
Cs4 Br9 Cs1 105.06(6) 3_466 1_455 ?
Cs2 Br9 Cs1 107.75(6) 3_466 1_455 ?
Mo1 Br10 Mo5 60.95(6) . . ?
Mo1 Br10 Mo4 60.22(5) . . ?
Mo5 Br10 Mo4 59.83(5) . . ?
Mo1 Br10 Cs4 96.68(6) . 3_466 ?
Mo5 Br10 Cs4 148.44(7) . 3_466 ?
Mo4 Br10 Cs4 90.34(6) . 3_466 ?
Mo1 Br10 Cs2 143.89(7) . . ?
Mo5 Br10 Cs2 89.40(6) . . ?
Mo4 Br10 Cs2 87.94(5) . . ?
Cs4 Br10 Cs2 100.33(6) 3_466 . ?
Mo6 Br11 Mo4 61.79(7) . . ?
Mo6 Br11 Mo5 61.74(7) . . ?
Mo4 Br11 Mo5 61.65(6) . . ?
Mo6 Br11 Cs2 156.79(9) . . ?
Mo4 Br11 Cs2 98.31(8) . . ?
Mo5 Br11 Cs2 99.24(8) . . ?
Mo6 Br11 Cs1 94.22(8) . . ?
Mo4 Br11 Cs1 153.07(9) . . ?
Mo5 Br11 Cs1 97.28(7) . . ?
Cs2 Br11 Cs1 101.78(7) . . ?
Mo6 Br11 Cs4 90.85(8) . . ?
Mo4 Br11 Cs4 93.52(7) . . ?
Mo5 Br11 Cs4 148.91(9) . . ?
Cs2 Br11 Cs4 102.90(7) . . ?
Cs1 Br11 Cs4 99.23(7) . . ?
Mo6 Br12 Mo2 62.08(7) . . ?
Mo6 Br12 Mo4 61.70(7) . . ?
Mo2 Br12 Mo4 61.35(7) . . ?
Mo6 Br12 Cs4 94.62(8) . . ?
Mo2 Br12 Cs4 153.29(10) . . ?
Mo4 Br12 Cs4 97.10(8) . . ?
Mo6 Br12 Cs4 95.88(8) . 5_766 ?
Mo2 Br12 Cs4 93.48(8) . 5_766 ?
Mo4 Br12 Cs4 151.54(9) . 5_766 ?
Cs4 Br12 Cs4 102.32(7) . 5_766 ?
Mo6 Br12 Cs2 151.19(10) . 3_466 ?
Mo2 Br12 Cs2 93.37(8) . 3_466 ?
Mo4 Br12 Cs2 94.22(8) . 3_466 ?
Cs4 Br12 Cs2 104.49(7) . 3_466 ?
Cs4 Br12 Cs2 100.75(7) 5_766 3_466 ?
Mo3 Br13 Mo2 60.56(5) . . ?
Mo3 Br13 Mo6 60.03(5) . . ?
Mo2 Br13 Mo6 59.97(6) . . ?
Mo3 Br13 Cs4 149.50(7) . 5_766 ?
Mo2 Br13 Cs4 92.94(6) . 5_766 ?
Mo6 Br13 Cs4 94.71(6) . 5_766 ?
Mo3 Br13 Cs3 88.34(5) . 7_755 ?
Mo2 Br13 Cs3 147.82(6) . 7_755 ?
Mo6 Br13 Cs3 98.73(6) . 7_755 ?
Cs4 Br13 Cs3 113.94(6) 5_766 7_755 ?
Mo5 Br14 Mo3 61.14(5) . . ?
Mo5 Br14 Mo6 60.33(5) . . ?
Mo3 Br14 Mo6 60.30(5) . . ?
Mo5 Br14 Cs1 93.48(6) . . ?
Mo3 Br14 Cs1 147.20(6) . . ?
Mo6 Br14 Cs1 89.84(6) . . ?
Mo5 Br14 Cs3 152.84(6) . 7_755 ?
Mo3 Br14 Cs3 92.23(6) . 7_755 ?
Mo6 Br14 Cs3 103.31(6) . 7_755 ?
Cs1 Br14 Cs3 108.84(5) . 7_755 ?
Br11 Cs1 S8 177.05(6) . 1_655 ?
Br11 Cs1 Br8 177.05(6) . 1_655 ?
S8 Cs1 Br8 0.00(7) 1_655 1_655 ?
Br11 Cs1 Br4 63.07(5) . 3_566 ?
S8 Cs1 Br4 118.11(5) 1_655 3_566 ?
Br8 Cs1 Br4 118.11(5) 1_655 3_566 ?
Br11 Cs1 Br3 118.02(5) . 6_656 ?
S8 Cs1 Br3 59.97(4) 1_655 6_656 ?
Br8 Cs1 Br3 59.97(4) 1_655 6_656 ?
Br4 Cs1 Br3 162.87(6) 3_566 6_656 ?
Br11 Cs1 Br14 60.34(5) . . ?
S8 Cs1 Br14 118.15(5) 1_655 . ?
Br8 Cs1 Br14 118.15(5) 1_655 . ?
Br4 Cs1 Br14 123.12(5) 3_566 . ?
Br3 Cs1 Br14 59.08(4) 6_656 . ?
Br11 Cs1 Br1 122.01(6) . 1_655 ?
S8 Cs1 Br1 60.92(5) 1_655 1_655 ?
Br8 Cs1 Br1 60.92(5) 1_655 1_655 ?
Br4 Cs1 Br1 91.59(5) 3_566 1_655 ?
Br3 Cs1 Br1 100.77(5) 6_656 1_655 ?
Br14 Cs1 Br1 122.77(5) . 1_655 ?
Br11 Cs1 S9 121.34(6) . 1_655 ?
S8 Cs1 S9 60.12(5) 1_655 1_655 ?
Br8 Cs1 S9 60.12(5) 1_655 1_655 ?
Br4 Cs1 S9 58.44(4) 3_566 1_655 ?
Br3 Cs1 S9 119.02(5) 6_656 1_655 ?
Br14 Cs1 S9 177.98(6) . 1_655 ?
Br1 Cs1 S9 57.69(5) 1_655 1_655 ?
Br11 Cs1 Br9 121.34(6) . 1_655 ?
S8 Cs1 Br9 60.12(5) 1_655 1_655 ?
Br8 Cs1 Br9 60.12(5) 1_655 1_655 ?
Br4 Cs1 Br9 58.44(4) 3_566 1_655 ?
Br3 Cs1 Br9 119.02(5) 6_656 1_655 ?
Br14 Cs1 Br9 177.98(6) . 1_655 ?
Br1 Cs1 Br9 57.69(5) 1_655 1_655 ?
S9 Cs1 Br9 0.00(8) 1_655 1_655 ?
Br11 Cs1 Br6 59.43(5) . . ?
S8 Cs1 Br6 117.66(6) 1_655 . ?
Br8 Cs1 Br6 117.66(6) 1_655 . ?
Br4 Cs1 Br6 88.31(5) 3_566 . ?
Br3 Cs1 Br6 78.98(5) 6_656 . ?
Br14 Cs1 Br6 58.59(4) . . ?
Br1 Cs1 Br6 178.27(5) 1_655 . ?
S9 Cs1 Br6 120.91(6) 1_655 . ?
Br9 Cs1 Br6 120.91(6) 1_655 . ?
Br11 Cs2 Br2 118.86(6) . 7_765 ?
Br11 Cs2 Br6 132.06(6) . 7_865 ?
Br2 Cs2 Br6 92.04(6) 7_765 7_865 ?
Br11 Cs2 S9 79.08(5) . 3_566 ?
Br2 Cs2 S9 116.47(6) 7_765 3_566 ?
Br6 Cs2 S9 121.00(5) 7_865 3_566 ?
Br11 Cs2 Br9 79.08(5) . 3_566 ?
Br2 Cs2 Br9 116.47(6) 7_765 3_566 ?
Br6 Cs2 Br9 121.00(5) 7_865 3_566 ?
S9 Cs2 Br9 0.00(8) 3_566 3_566 ?
Br11 Cs2 S12 114.88(6) . 3_566 ?
Br2 Cs2 S12 123.83(6) 7_765 3_566 ?
Br6 Cs2 S12 61.77(5) 7_865 3_566 ?
S9 Cs2 S12 59.42(5) 3_566 3_566 ?
Br9 Cs2 S12 59.42(5) 3_566 3_566 ?
Br11 Cs2 Br12 114.88(6) . 3_566 ?
Br2 Cs2 Br12 123.83(6) 7_765 3_566 ?
Br6 Cs2 Br12 61.77(5) 7_865 3_566 ?
S9 Cs2 Br12 59.42(5) 3_566 3_566 ?
Br9 Cs2 Br12 59.42(5) 3_566 3_566 ?
S12 Cs2 Br12 0.00(10) 3_566 3_566 ?
Br11 Cs2 Br2 133.32(6) . 3_566 ?
Br2 Cs2 Br2 74.13(5) 7_765 3_566 ?
Br6 Cs2 Br2 87.83(5) 7_865 3_566 ?
S9 Cs2 Br2 56.98(5) 3_566 3_566 ?
Br9 Cs2 Br2 56.98(5) 3_566 3_566 ?
S12 Cs2 Br2 57.45(5) 3_566 3_566 ?
Br12 Cs2 Br2 57.45(5) 3_566 3_566 ?
Br11 Cs2 Br10 59.56(5) . . ?
Br2 Cs2 Br10 59.85(5) 7_765 . ?
Br6 Cs2 Br10 127.58(5) 7_865 . ?
S9 Cs2 Br10 111.29(5) 3_566 . ?
Br9 Cs2 Br10 111.29(5) 3_566 . ?
S12 Cs2 Br10 170.64(6) 3_566 . ?
Br12 Cs2 Br10 170.64(6) 3_566 . ?
Br2 Cs2 Br10 119.74(5) 3_566 . ?
Br11 Cs2 Br5 57.45(5) . . ?
Br2 Cs2 Br5 93.42(5) 7_765 . ?
Br6 Cs2 Br5 87.23(5) 7_865 . ?
S9 Cs2 Br5 135.76(5) 3_566 . ?
Br9 Cs2 Br5 135.76(5) 3_566 . ?
S12 Cs2 Br5 129.78(6) 3_566 . ?
Br12 Cs2 Br5 129.78(6) 3_566 . ?
Br2 Cs2 Br5 166.42(5) 3_566 . ?
Br10 Cs2 Br5 55.19(4) . . ?
Br3 Cs3 Br1 139.64(7) 4_655 . ?
Br3 Cs3 S7 119.87(5) 4_655 6_556 ?
Br1 Cs3 S7 64.79(5) . 6_556 ?
Br3 Cs3 Br7 119.87(5) 4_655 6_556 ?
Br1 Cs3 Br7 64.79(5) . 6_556 ?
S7 Cs3 Br7 0.00(7) 6_556 6_556 ?
Br3 Cs3 Br3 106.16(6) 4_655 7_765 ?
Br1 Cs3 Br3 92.51(6) . 7_765 ?
S7 Cs3 Br3 130.26(5) 6_556 7_765 ?
Br7 Cs3 Br3 130.26(5) 6_556 7_765 ?
Br3 Cs3 S14 57.16(4) 4_655 7_765 ?
Br1 Cs3 S14 109.82(6) . 7_765 ?
S7 Cs3 S14 168.86(6) 6_556 7_765 ?
Br7 Cs3 S14 168.86(6) 6_556 7_765 ?
Br3 Cs3 S14 57.83(4) 7_765 7_765 ?
Br3 Cs3 Br14 57.16(4) 4_655 7_765 ?
Br1 Cs3 Br14 109.82(6) . 7_765 ?
S7 Cs3 Br14 168.86(6) 6_556 7_765 ?
Br7 Cs3 Br14 168.86(6) 6_556 7_765 ?
Br3 Cs3 Br14 57.83(4) 7_765 7_765 ?
S14 Cs3 Br14 0.00(6) 7_765 7_765 ?
Br3 Cs3 Br5 153.39(6) 4_655 6_556 ?
Br1 Cs3 Br5 66.64(5) . 6_556 ?
S7 Cs3 Br5 60.90(4) 6_556 6_556 ?
Br7 Cs3 Br5 60.90(4) 6_556 6_556 ?
Br3 Cs3 Br5 69.56(5) 7_765 6_556 ?
S14 Cs3 Br5 127.23(5) 7_765 6_556 ?
Br14 Cs3 Br5 127.23(5) 7_765 6_556 ?
Br3 Cs3 Br5 70.07(5) 4_655 1_455 ?
Br1 Cs3 Br5 82.27(6) . 1_455 ?
S7 Cs3 Br5 60.46(4) 6_556 1_455 ?
Br7 Cs3 Br5 60.46(4) 6_556 1_455 ?
Br3 Cs3 Br5 164.28(7) 7_765 1_455 ?
S14 Cs3 Br5 109.98(5) 7_765 1_455 ?
Br14 Cs3 Br5 109.98(5) 7_765 1_455 ?
Br5 Cs3 Br5 120.83(6) 6_556 1_455 ?
Br3 Cs3 S8 58.32(4) 4_655 4_655 ?
Br1 Cs3 S8 148.79(5) . 4_655 ?
S7 Cs3 S8 136.62(6) 6_556 4_655 ?
Br7 Cs3 S8 136.62(6) 6_556 4_655 ?
Br3 Cs3 S8 56.52(4) 7_765 4_655 ?
S14 Cs3 S8 52.86(4) 7_765 4_655 ?
Br14 Cs3 S8 52.86(4) 7_765 4_655 ?
Br5 Cs3 S8 101.58(5) 6_556 4_655 ?
Br5 Cs3 S8 126.34(5) 1_455 4_655 ?
Br3 Cs3 Br8 58.32(4) 4_655 4_655 ?
Br1 Cs3 Br8 148.79(5) . 4_655 ?
S7 Cs3 Br8 136.62(6) 6_556 4_655 ?
Br7 Cs3 Br8 136.62(6) 6_556 4_655 ?
Br3 Cs3 Br8 56.52(4) 7_765 4_655 ?
S14 Cs3 Br8 52.86(4) 7_765 4_655 ?
Br14 Cs3 Br8 52.86(4) 7_765 4_655 ?
Br5 Cs3 Br8 101.58(5) 6_556 4_655 ?
Br5 Cs3 Br8 126.34(5) 1_455 4_655 ?
S8 Cs3 Br8 0.00(6) 4_655 4_655 ?
Br3 Cs3 Br13 106.31(6) 4_655 7_765 ?
Br1 Cs3 Br13 56.26(5) . 7_765 ?
S7 Cs3 Br13 121.02(5) 6_556 7_765 ?
Br7 Cs3 Br13 121.02(5) 6_556 7_765 ?
Br3 Cs3 Br13 55.12(4) 7_765 7_765 ?
S14 Cs3 Br13 54.86(4) 7_765 7_765 ?
Br14 Cs3 Br13 54.86(4) 7_765 7_765 ?
Br5 Cs3 Br13 92.76(5) 6_556 7_765 ?
Br5 Cs3 Br13 110.44(6) 1_455 7_765 ?
S8 Cs3 Br13 97.65(5) 4_655 7_765 ?
Br8 Cs3 Br13 97.65(5) 4_655 7_765 ?
Br12 Cs4 S13 113.12(6) . 5_766 ?
Br12 Cs4 Br13 113.12(6) . 5_766 ?
S13 Cs4 Br13 0.00(7) 5_766 5_766 ?
Br12 Cs4 Br11 60.49(6) . . ?
S13 Cs4 Br11 173.57(6) 5_766 . ?
Br13 Cs4 Br11 173.57(6) 5_766 . ?
Br12 Cs4 S9 111.85(7) . 3_566 ?
S13 Cs4 S9 106.02(6) 5_766 3_566 ?
Br13 Cs4 S9 106.02(6) 5_766 3_566 ?
Br11 Cs4 S9 78.07(6) . 3_566 ?
Br12 Cs4 Br9 111.85(7) . 3_566 ?
S13 Cs4 Br9 106.02(6) 5_766 3_566 ?
Br13 Cs4 Br9 106.02(6) 5_766 3_566 ?
Br11 Cs4 Br9 78.07(6) . 3_566 ?
S9 Cs4 Br9 0.00(8) 3_566 3_566 ?
Br12 Cs4 S12 77.68(7) . 5_766 ?
S13 Cs4 S12 60.22(5) 5_766 5_766 ?
Br13 Cs4 S12 60.22(5) 5_766 5_766 ?
Br11 Cs4 S12 115.81(7) . 5_766 ?
S9 Cs4 S12 166.10(6) 3_566 5_766 ?
Br9 Cs4 S12 166.10(6) 3_566 5_766 ?
Br12 Cs4 Br12 77.68(7) . 5_766 ?
S13 Cs4 Br12 60.22(5) 5_766 5_766 ?
Br13 Cs4 Br12 60.22(5) 5_766 5_766 ?
Br11 Cs4 Br12 115.81(7) . 5_766 ?
S9 Cs4 Br12 166.10(6) 3_566 5_766 ?
Br9 Cs4 Br12 166.10(6) 3_566 5_766 ?
S12 Cs4 Br12 0.00(10) 5_766 5_766 ?
Br12 Cs4 S10 170.32(7) . 3_566 ?
S13 Cs4 S10 66.80(5) 5_766 3_566 ?
Br13 Cs4 S10 66.80(5) 5_766 3_566 ?
Br11 Cs4 S10 119.61(6) . 3_566 ?
S9 Cs4 S10 60.07(5) 3_566 3_566 ?
Br9 Cs4 S10 60.07(5) 3_566 3_566 ?
S12 Cs4 S10 109.32(6) 5_766 3_566 ?
Br12 Cs4 S10 109.32(6) 5_766 3_566 ?
Br12 Cs4 Br10 170.32(7) . 3_566 ?
S13 Cs4 Br10 66.80(5) 5_766 3_566 ?
Br13 Cs4 Br10 66.80(5) 5_766 3_566 ?
Br11 Cs4 Br10 119.61(6) . 3_566 ?
S9 Cs4 Br10 60.07(5) 3_566 3_566 ?
Br9 Cs4 Br10 60.07(5) 3_566 3_566 ?
S12 Cs4 Br10 109.32(6) 5_766 3_566 ?
Br12 Cs4 Br10 109.32(6) 5_766 3_566 ?
S10 Cs4 Br10 0.00(7) 3_566 3_566 ?

loop_
_geom_bond_atom_site_label_1
_geom_bond_atom_site_label_2
_geom_bond_distance
_geom_bond_site_symmetry_2
_geom_bond_publ_flag
Mo1 Br9 2.585(2) . ?
Mo1 Br10 2.603(2) . ?
Mo1 Br8 2.616(2) . ?
Mo1 Br7 2.619(2) . ?
Mo1 Mo2 2.6234(19) . ?
Mo1 Mo4 2.6334(17) . ?
Mo1 Mo3 2.6404(18) . ?
Mo1 Br1 2.643(2) . ?
Mo2 Br12 2.557(3) . ?
Mo2 Br9 2.592(2) . ?
Mo2 Mo4 2.6136(18) . ?
Mo2 Br8 2.615(2) . ?
Mo2 Br13 2.622(2) . ?
Mo2 Mo6 2.630(2) . ?
Mo2 Mo3 2.6383(17) . ?
Mo3 Br8 2.599(2) . ?
Mo3 Br7 2.603(2) . ?
Mo3 Br14 2.604(2) . ?
Mo3 Br13 2.610(2) . ?
Mo3 Mo6 2.6272(17) . ?
Mo3 Mo5 2.6450(18) . ?
Mo4 Br11 2.554(3) . ?
Mo4 Br12 2.566(3) . ?
Mo4 Br9 2.590(2) . ?
Mo4 Mo6 2.6202(18) . ?
Mo4 Mo5 2.6236(17) . ?
Mo4 Br10 2.646(2) . ?
Mo5 Br11 2.566(3) . ?
Mo5 Br14 2.596(2) . ?
Mo5 Br10 2.614(2) . ?
Mo5 Mo6 2.6244(19) . ?
Mo5 Br7 2.640(2) . ?
Mo6 Br12 2.544(3) . ?
Mo6 Br11 2.549(3) . ?
Mo6 Br14 2.6260(19) . ?
Mo6 Br13 2.641(2) . ?
Br1 Cs3 3.645(2) . ?
Br1 Cs1 3.726(2) 1_455 ?
Br1 Cs4 4.286(2) 3_466 ?
Br2 Cs2 3.523(2) 7_755 ?
Br2 Cs2 3.906(2) 3_466 ?
Br2 Cs4 4.037(3) 5_766 ?
Br3 Cs3 3.631(2) 4_645 ?
Br3 Cs1 3.681(2) 6_556 ?
Br3 Cs3 3.692(2) 7_755 ?
Br4 Cs1 3.679(2) 3_466 ?
Br4 Cs4 3.806(2) 3_466 ?
Br4 Cs2 4.071(2) . ?
Br4 Cs2 4.123(2) 3_466 ?
Br4 Cs4 4.171(3) . ?
Br5 Cs2 3.993(2) . ?
Br5 Cs3 3.998(3) 6_656 ?
Br5 Cs3 4.005(2) 1_655 ?
Br5 Cs1 4.202(3) . ?
Br6 Cs2 3.578(2) 7_855 ?
Br6 Cs1 3.865(3) . ?
Br6 Cs4 3.932(3) . ?
Br6 Cs4 4.235(3) 5_766 ?
Br7 Cs3 3.648(2) 6_656 ?
Br7 Cs1 4.153(2) 6_556 ?
Br8 Cs1 3.657(2) 1_455 ?
Br8 Cs3 4.029(2) 4_645 ?
Br9 Cs4 3.651(3) 3_466 ?
Br9 Cs2 3.690(2) 3_466 ?
Br9 Cs1 3.736(2) 1_455 ?
Br10 Cs4 3.689(2) 3_466 ?
Br10 Cs2 3.909(2) . ?
Br11 Cs2 3.523(3) . ?
Br11 Cs1 3.579(3) . ?
Br11 Cs4 3.642(3) . ?
Br12 Cs4 3.484(3) . ?
Br12 Cs4 3.654(3) 5_766 ?
Br12 Cs2 3.719(3) 3_466 ?
Br13 Cs4 3.630(2) 5_766 ?
Br13 Cs3 4.140(2) 7_755 ?
Br14 Cs1 3.716(2) . ?
Br14 Cs3 3.967(2) 7_755 ?
Cs1 S8 3.657(2) 1_655 ?
Cs1 Br8 3.657(2) 1_655 ?
Cs1 Br4 3.679(2) 3_566 ?
Cs1 Br3 3.681(2) 6_656 ?
Cs1 Br1 3.726(2) 1_655 ?
Cs1 S9 3.736(2) 1_655 ?
Cs1 Br9 3.736(2) 1_655 ?
Cs2 Br2 3.523(2) 7_765 ?
Cs2 Br6 3.578(2) 7_865 ?
Cs2 S9 3.690(2) 3_566 ?
Cs2 Br9 3.690(2) 3_566 ?
Cs2 S12 3.719(3) 3_566 ?
Cs2 Br12 3.719(3) 3_566 ?
Cs2 Br2 3.906(2) 3_566 ?
Cs3 Br3 3.631(2) 4_655 ?
Cs3 S7 3.648(2) 6_556 ?
Cs3 Br7 3.648(2) 6_556 ?
Cs3 Br3 3.692(2) 7_765 ?
Cs3 S14 3.967(2) 7_765 ?
Cs3 Br14 3.967(2) 7_765 ?
Cs3 Br5 3.998(3) 6_556 ?
Cs3 Br5 4.005(2) 1_455 ?
Cs3 S8 4.029(2) 4_655 ?
Cs3 Br8 4.029(2) 4_655 ?
Cs3 Br13 4.140(2) 7_765 ?
Cs4 S13 3.630(2) 5_766 ?
Cs4 Br13 3.630(2) 5_766 ?
Cs4 S9 3.651(3) 3_566 ?
Cs4 Br9 3.651(3) 3_566 ?
Cs4 S12 3.654(3) 5_766 ?
Cs4 Br12 3.654(3) 5_766 ?
Cs4 S10 3.689(2) 3_566 ?
Cs4 Br10 3.689(2) 3_566 ?
